data_2311706
loop_
_publ_author_name
'Huband, S.'
'Keeble, D. S.'
'Zhang, N.'
'Glazer, A. M.'
'Bartasyte, A.'
'Thomas, P. A.'

_publ_section_title
;
 Crystallographic and optical study of
 LiNb<sub>1&#x2005;-&#x2005;x</sub>Ta<sub>x</sub>O<sub>3</sub>.
;
_journal_issue 'Pt 3'
_journal_name_full 'Acta crystallographica Section B, Structural science, crystal engineering and materials'
_journal_page_first 498
_journal_page_last 506
_journal_paper_doi 10.1107/S2052520617004711
_journal_volume 73
_journal_year 2017
_chemical_formula_moiety 'Li Nb0.47 O3 Ta0.53'
_chemical_formula_sum 'Li Nb0.47 O3 Ta0.53'
_chemical_formula_weight 194.51
_chemical_name_common 'lithium niobate tantalate'
_chemical_name_systematic 'lithium niobate tantalate'
_space_group_crystal_system trigonal
_space_group_IT_number 161
_space_group_name_Hall 'R 3 -2"c'
_space_group_name_H-M_alt 'R 3 c :H'
_atom_sites_solution_primary other
_atom_sites_solution_secondary other
_audit_creation_method
;
Olex2 1.2
(compiled 2016.09.09 svn.r3337 for OlexSys, GUI svn.r5227)
dddd
Burla, M.C., Caliandro, R., Camalli, M., Carrozzini, B., Cascarano, G.L.,
 De Caro, L., Giacovazzo, C., Polidori, G., Siliqi, D., Spagna, R.
 (2007). J. Appl. Cryst. 40, 609-613.
Dolomanov, O.V., Bourhis, L.J., Gildea, R.J, Howard, J.A.K. & Puschmann, H.
 (2009), J. Appl. Cryst. 42, 339-341.
Sheldrick, G.M. (2015). Acta Cryst. C71, 3-8.
;
_cell_angle_alpha 90
_cell_angle_beta 90
_cell_angle_gamma 120
_cell_formula_units_Z 6
_cell_length_a 5.1470(10)
_cell_length_b 5.1470(10)
_cell_length_c 13.834(5)
_cell_measurement_reflns_used 1391
_cell_measurement_temperature 293(2)
_cell_measurement_theta_max 32.0980
_cell_measurement_theta_min 5.4320
_cell_volume 317.39(14)
_computing_cell_refinement 'CrysAlisPro 1.171.38.43d (Rigaku OD, 2015)'
_computing_data_collection 'CrysAlisPro 1.171.38.43d (Rigaku OD, 2015)'
_computing_data_reduction 'CrysAlisPro 1.171.38.43d (Rigaku OD, 2015)'
_computing_molecular_graphics 'Olex2 (Dolomanov et al., 2009)'
_computing_publication_material 'Olex2 (Dolomanov et al., 2009)'
_computing_structure_refinement 'ShelXL (Sheldrick, 2015)'
_computing_structure_solution 'SIR2004 (Burla et al., 2007)'
_diffrn_ambient_temperature 293(2)
_diffrn_detector_area_resol_mean 10.2833
_diffrn_measured_fraction_theta_full 1.000
_diffrn_measured_fraction_theta_max 0.978
_diffrn_measurement_device 'four-circle diffractometer'
_diffrn_measurement_device_type 'Xcalibur, Ruby, Gemini'
_diffrn_measurement_method '\w scans'
_diffrn_radiation_monochromator graphite
_diffrn_radiation_type MoK\a
_diffrn_radiation_wavelength 0.71073
_diffrn_reflns_av_R_equivalents 0.0332
_diffrn_reflns_limit_h_max 7
_diffrn_reflns_limit_h_min -7
_diffrn_reflns_limit_k_max 7
_diffrn_reflns_limit_k_min -7
_diffrn_reflns_limit_l_max 20
_diffrn_reflns_limit_l_min -20
_diffrn_reflns_number 1800
_diffrn_reflns_theta_full 25.242
_diffrn_reflns_theta_max 32.587
_diffrn_reflns_theta_min 5.442
_exptl_absorpt_coefficient_mu 29.867
_exptl_absorpt_correction_T_max 0.183
_exptl_absorpt_correction_T_min 0.069
_exptl_absorpt_correction_type analytical
_exptl_absorpt_process_details
;CrysAlisPro 1.171.38.43d (Rigaku Oxford Diffraction, 2015)
Analytical numeric absorption correction using a multifaceted crystal model
based on expressions derived by R.C. Clark & J.S. Reid. (Clark, R. C. &
Reid, J. S. (1995). Acta Cryst. A51, 887-897) Empirical absorption
correction using spherical harmonics, implemented in
SCALE3 ABSPACK scaling algorithm
;
_exptl_crystal_colour 'clear green'
_exptl_crystal_density_diffrn 6.106
_exptl_crystal_description cube
_exptl_crystal_F_000 510
_exptl_crystal_size_max 0.146
_exptl_crystal_size_mid 0.119
_exptl_crystal_size_min 0.082
_refine_diff_density_max 1.613
_refine_diff_density_min -0.951
_refine_ls_abs_structure_details
;
 Flack x determined using 116 quotients [(I+)-(I-)]/[(I+)+(I-)]
 (Parsons, Flack and Wagner, Acta Cryst. B69 (2013) 249-259).
;
_refine_ls_abs_structure_Flack -0.01(6)
_refine_ls_extinction_coef 0.150(12)
_refine_ls_extinction_expression Fc^*^=kFc[1+0.001xFc^2^\l^3^/sin(2\q)]^-1/4^
_refine_ls_extinction_method 'SHELXL-2014/7 (Sheldrick 2014'
_refine_ls_goodness_of_fit_ref 1.158
_refine_ls_hydrogen_treatment undef
_refine_ls_matrix_type full
_refine_ls_number_parameters 17
_refine_ls_number_reflns 255
_refine_ls_number_restraints 1
_refine_ls_restrained_S_all 1.155
_refine_ls_R_factor_all 0.0235
_refine_ls_R_factor_gt 0.0235
_refine_ls_shift/su_max 0.000
_refine_ls_shift/su_mean 0.000
_refine_ls_structure_factor_coef Fsqd
_refine_ls_weighting_details 'w=1/[\s^2^(Fo^2^)+(0.0452P)^2^] where P=(Fo^2^+2Fc^2^)/3'
_refine_ls_weighting_scheme calc
_refine_ls_wR_factor_gt 0.0618
_refine_ls_wR_factor_ref 0.0618
_reflns_number_gt 255
_reflns_number_total 255
_reflns_threshold_expression 'I > 2\s(I)'
_cod_data_source_file bp5094sup1.cif
_cod_data_source_block LNT53
_cod_depositor_comments
;
The following automatic conversions were performed:

data item '_atom_sites_solution_primary' value 'Other' was changed to
'other' in accordance with the
/home/saulius/struct/COD-crude-data/automatic-downloads/DataCite-retrospective/IUCr/depositions/lib/dictionaries/cif_core.dic
dictionary named 'cif_core.dic' version 2.4.2 last updated on
2011-04-26.

data item '_atom_sites_solution_secondary' value 'Other' was changed
to 'other' in accordance with the
/home/saulius/struct/COD-crude-data/automatic-downloads/DataCite-retrospective/IUCr/depositions/lib/dictionaries/cif_core.dic
dictionary named 'cif_core.dic' version 2.4.2 last updated on
2011-04-26.

Automatic conversion script
Id: cif_fix_values 7556 2019-12-06 15:28:31Z antanas 
;
_cod_original_cell_volume 317.39(17)
_cod_original_sg_symbol_H-M 'R 3 c'
_cod_database_code 2311706
_shelx_space_group_comment
;
The symmetry employed for this shelxl refinement is uniquely defined
by the following loop, which should always be used as a source of
symmetry information in preference to the above space-group names.
They are only intended as comments.
;

loop_
_space_group_symop_operation_xyz
'x, y, z'
'-y, x-y, z'
'-x+y, -x, z'
'-y, -x, z+1/2'
'-x+y, y, z+1/2'
'x, x-y, z+1/2'
'x+2/3, y+1/3, z+1/3'
'-y+2/3, x-y+1/3, z+1/3'
'-x+y+2/3, -x+1/3, z+1/3'
'-y+2/3, -x+1/3, z+5/6'
'-x+y+2/3, y+1/3, z+5/6'
'x+2/3, x-y+1/3, z+5/6'
'x+1/3, y+2/3, z+2/3'
'-y+1/3, x-y+2/3, z+2/3'
'-x+y+1/3, -x+2/3, z+2/3'
'-y+1/3, -x+2/3, z+7/6'
'-x+y+1/3, y+2/3, z+7/6'
'x+1/3, x-y+2/3, z+7/6'

loop_
_atom_site_type_symbol
_atom_site_label
_atom_site_fract_x
_atom_site_fract_y
_atom_site_fract_z
_atom_site_U_iso_or_equiv
_atom_site_adp_type
_atom_site_calc_flag
_atom_site_occupancy
Ta Ta 0.0000 0.0000 0.9983(6) 0.0118(4) Uani d 0.53
Nb Nb 0.0000 0.0000 0.9983(6) 0.0118(4) Uani d 0.47
O O 0.9519(5) 0.6572(7) 0.9321(7) 0.0092(7) Uani d 1
Li Li 0.0000 0.0000 0.718(4) 0.007(7) Uani d 1

loop_
_atom_site_aniso_label
_atom_site_aniso_U_11
_atom_site_aniso_U_22
_atom_site_aniso_U_33
_atom_site_aniso_U_12
_atom_site_aniso_U_13
_atom_site_aniso_U_23
Ta 0.0115(4) 0.0115(4) 0.0124(5) 0.0057(2) 0.000 0.000
Nb 0.0115(4) 0.0115(4) 0.0124(5) 0.0057(2) 0.000 0.000
O 0.0088(16) 0.0082(11) 0.0109(11) 0.0045(17) -0.0009(18) -0.0015(6)
Li 0.003(9) 0.003(9) 0.016(15) 0.001(4) 0.000 0.000

loop_
_atom_type_symbol
_atom_type_description
_atom_type_scat_dispersion_real
_atom_type_scat_dispersion_imag
_atom_type_scat_source
Li Li -0.0003 0.0001 'International Tables Vol C Tables 4.2.6.8 and 6.1.1.4'
O O 0.0106 0.0060 'International Tables Vol C Tables 4.2.6.8 and 6.1.1.4'
Nb Nb -2.0727 0.6215 'International Tables Vol C Tables 4.2.6.8 and 6.1.1.4'
Ta Ta -0.7052 6.5227 'International Tables Vol C Tables 4.2.6.8 and 6.1.1.4'

loop_
_exptl_crystal_face_index_h
_exptl_crystal_face_index_k
_exptl_crystal_face_index_l
_exptl_crystal_face_perp_dist
-1 -4 -13 0.0331
4 0 -14 0.0525
5 -3 15 0.0603
-5 6 -8 0.0612
-5 1 12 0.0470
2 3 14 0.0377
2 -6 -9 0.0509
0 -5 9 0.0762
5 -5 12 0.0655
6 -5 -10 0.0702

loop_
_geom_angle_atom_site_label_1
_geom_angle_atom_site_label_2
_geom_angle_atom_site_label_3
_geom_angle_site_symmetry_1
_geom_angle_site_symmetry_3
_geom_angle
_geom_angle_publ_flag
O Ta O 1_445 3_565 98.5(4) n
O Ta O 17_544 16_554 81.0(4) n
O Ta O 17_544 18_444 81.0(4) n
O Ta O 2_655 16_554 167.5(5) n
O Ta O 3_565 18_444 167.5(5) n
O Ta O 2_655 18_444 88.88(9) n
O Ta O 1_445 17_544 167.5(5) n
O Ta O 1_445 2_655 98.5(4) n
O Ta O 3_565 17_544 88.88(10) n
O Ta O 1_445 18_444 90.21(10) n
O Ta O 2_655 17_544 90.21(10) n
O Ta O 3_565 2_655 98.5(4) n
O Ta O 1_445 16_554 88.88(10) n
O Ta O 3_565 16_554 90.22(10) n
O Ta O 16_554 18_444 81.0(4) n
O Ta Li 16_554 7_445 41.7(7) n
O Ta Li 2_655 7 48.2(8) n
O Ta Li 3_565 7_445 103.1(4) n
O Ta Li 3_565 7_455 48.2(8) n
O Ta Li 18_444 7 41.7(7) n
O Ta Li 17_544 7_455 41.7(7) n
O Ta Li 1_445 16_554 119.3(8) n
O Ta Li 17_544 4 48.6(2) n
O Ta Li 17_544 7 76.2(6) n
O Ta Li 16_554 4 48.6(2) n
O Ta Li 2_655 16_444 119.3(8) n
O Ta Li 18_444 4 48.6(2) n
O Ta Li 16_554 16_444 72.6(7) n
O Ta Li 1_445 7 103.1(4) n
O Ta Li 3_565 7 142.3(5) n
O Ta Li 1_445 4 119.0(3) n
O Ta Li 17_544 7_445 120.4(9) n
O Ta Li 3_565 4 119.0(3) n
O Ta Li 2_655 16_554 32.83(17) n
O Ta Li 2_655 4 119.0(3) n
O Ta Li 1_445 7_445 48.2(8) n
O Ta Li 3_565 16_444 32.83(18) n
O Ta Li 1_445 7_455 142.3(5) n
O Ta Li 17_544 16_444 112.4(5) n
O Ta Li 16_554 7 120.4(9) n
O Ta Li 18_444 16_444 147.5(5) n
O Ta Li 2_655 7_455 103.1(4) n
O Ta Li 3_565 16_554 71.0(3) n
O Ta Li 2_655 7_445 142.3(5) n
O Ta Li 17_544 16_554 72.6(7) n
O Ta Li 16_554 7_455 76.2(6) n
O Ta Li 18_444 16_554 112.4(5) n
O Ta Li 16_554 16_554 147.5(4) n
O Ta Li 18_444 7_445 76.2(6) n
O Ta Li 1_445 16_444 71.0(3) n
O Ta Li 18_444 7_455 120.4(9) n
Li Ta Li 4 16_444 117.8(8) n
Li Ta Li 4 16_554 117.8(8) n
Li Ta Li 7 7_445 114.4(7) n
Li Ta Li 4 7_455 76.0(9) n
Li Ta Li 4 7_445 76.0(9) n
Li Ta Li 7_455 16_554 71.54(19) n
Li Ta Li 7_455 16_444 71.54(19) n
Li Ta Li 7 16_444 166.2(17) n
Li Ta Li 7_445 7_455 114.4(7) n
Li Ta Li 7 16_554 71.54(18) n
Li Ta Li 16_444 16_554 100.0(10) n
Li Ta Li 7_445 16_444 71.54(18) n
Li Ta Li 4 7 76.0(9) n
Li Ta Li 7 7_455 114.4(7) n
Li Ta Li 7_445 16_554 166.2(17) n
Ta O Ta 1_665 10_554 140.7(2) n
Ta O Nb 10_554 10_554 0.0000(10) n
Ta O Nb 1_665 10_554 140.7(2) n
Ta O Li 10_554 7 87.8(9) n
Ta O Li 1_665 16_654 117.1(6) n
Ta O Li 1_665 7 93.8(8) n
Nb O Ta 1_665 1_665 0.0 n
Nb O Ta 1_665 10_554 140.7 n
Nb O Nb 1_665 10_554 140.7(2) n
Nb O Li 10_554 7 87.8(9) n
Nb O Li 1_665 16_654 117.1(6) n
Nb O Li 1_665 7 93.8(8) n
Li O Ta 16_654 10_554 95.2(10) n
Li O Nb 16_654 10_554 95.2(10) n
Li O Li 16_654 7 120.4(10) n
Ta Li Ta 13_444 13_554 114.4(7) n
Ta Li Ta 4_554 13_444 76.0(9) n
Ta Li Ta 4_554 13_554 76.0(9) n
Ta Li Nb 13_554 13_554 0.0(3) n
Ta Li Nb 13_444 13_554 114.4(7) n
Ta Li Nb 4_554 13_444 76.0(9) n
Ta Li Nb 13_444 13_444 0.0 n
Ta Li Nb 4_554 13_554 76.0(9) n
Ta Li Nb 4_554 4_554 0.0000(10) n
Nb Li Ta 13_444 13_554 114.4 n
Nb Li Ta 4_554 13_554 76.0 n
Nb Li Ta 4_554 13_444 76.0 n
Nb Li Nb 4_554 13_554 76.0(9) n
Nb Li Nb 4_554 13_444 76.0(9) n
Nb Li Nb 13_444 13_554 114.4(7) n
O Li Ta 14_544 13_444 38.0(2) n
O Li Ta 15_554 13_444 84.1(9) n
O Li Ta 11_544 4_554 108.5(13) n
O Li Ta 13_444 13_554 38.0(2) n
O Li Ta 12_344 4_554 108.5(13) n
O Li Ta 11_544 13_554 95.56(12) n
O Li Ta 12_344 13_554 149.7(3) n
O Li Ta 14_544 4_554 43.6(9) n
O Li Ta 10_564 4_554 108.5(13) n
O Li Ta 15_554 4_554 43.6(9) n
O Li Ta 10_564 13_554 43.1(4) n
O Li Ta 13_444 13_444 111.4(15) n
O Li Ta 13_444 4_554 43.6(9) n
O Li Ta 14_544 13_554 84.1(9) n
O Li Ta 10_564 13_444 95.56(11) n
O Li Ta 11_544 13_444 149.7(3) n
O Li Ta 15_554 13_554 111.4(15) n
O Li Ta 12_344 13_444 43.1(4) n
O Li Nb 10_564 13_444 95.56(11) n
O Li Nb 15_554 4_554 43.6(9) n
O Li Nb 11_544 4_554 108.5(13) n
O Li Nb 12_344 13_444 43.1(4) n
O Li Nb 13_444 13_554 38.0(2) n
O Li Nb 15_554 13_554 111.4(15) n
O Li Nb 13_444 4_554 43.6(9) n
O Li Nb 11_544 13_444 149.7(3) n
O Li Nb 15_554 13_444 84.1(9) n
O Li Nb 14_544 13_554 84.1(9) n
O Li Nb 12_344 4_554 108.5(13) n
O Li Nb 14_544 13_444 38.0(2) n
O Li Nb 10_564 4_554 108.5(13) n
O Li Nb 14_544 4_554 43.6(9) n
O Li Nb 12_344 13_554 149.7(3) n
O Li Nb 13_444 13_444 111.4(15) n
O Li Nb 11_544 13_554 95.56(12) n
O Li Nb 10_564 13_554 43.1(4) n
O Li O 12_344 13_444 151(2) n
O Li O 12_344 10_564 110.4(13) n
O Li O 10_564 14_544 88.9(6) n
O Li O 13_444 15_554 73.3(14) n
O Li O 10_564 11_544 110.4(13) n
O Li O 12_344 14_544 80.3(6) n
O Li O 14_544 15_554 73.3(14) n
O Li O 10_564 13_444 80.3(6) n
O Li O 12_344 15_554 88.9(6) n
O Li O 12_344 11_544 110.4(13) n
O Li O 10_564 15_554 151(2) n
O Li O 11_544 13_444 88.9(6) n
O Li O 11_544 15_554 80.3(6) n
O Li O 11_544 14_544 151(2) n
O Li O 14_544 13_444 73.3(14) n

loop_
_geom_bond_atom_site_label_1
_geom_bond_atom_site_label_2
_geom_bond_site_symmetry_2
_geom_bond_distance
_geom_bond_publ_flag
Ta O 1_445 1.891(6) n
Ta O 2_655 1.891(6) n
Ta O 3_565 1.891(6) n
Ta O 16_554 2.102(8) n
Ta O 17_544 2.102(8) n
Ta O 18_444 2.102(8) n
Ta Li 4 3.05(5) n
Ta Li 7_445 3.062(12) n
Ta Li 7_455 3.062(12) n
Ta Li 16_444 3.36(2) n
Ta Li 7 3.062(12) n
Ta Li 16_554 3.36(2) n
O Ta 1_665 1.891(6) n
O Ta 10_554 2.102(8) n
O Nb 10_554 2.102(8) n
O Nb 1_665 1.891(6) n
O Li 7 2.29(4) n
O Li 16_654 2.045(16) n
Li Ta 13_554 3.062(12) n
Li Ta 4_554 3.05(5) n
Li Ta 13_444 3.062(12) n
Li Nb 13_444 3.062(12) n
Li Nb 13_554 3.062(12) n
Li Nb 4_554 3.05(5) n
Li O 10_564 2.045(16) n
Li O 14_544 2.29(4) n
Li O 11_544 2.045(16) n
Li O 12_344 2.045(16) n
Li O 15_554 2.29(4) n
Li O 13_444 2.29(4) n
